data_2312464
loop_
_publ_author_name
'Kennedy, Alan R.'
'Kirkhouse, Jennifer B. A.'
'McCarney, Karen M.'
'Puissegur, Olivier'

_publ_section_title
;
 Isostructural behaviour in ammonium and potassium salt forms of
 sulfonated azo dyes.
;
_journal_coeditor_code DG3051
_journal_issue 'Pt 3'
_journal_name_full 'Acta crystallographica. Section C, Structural chemistry'
_journal_page_first 66
_journal_page_last 79
_journal_paper_doi 10.1107/S2053229624001293
_journal_volume 80
_journal_year 2024
_chemical_formula_iupac 'N H4 +, C16 H18 N3 O5 S -, H2 O1'
_chemical_formula_moiety 'N H4 +, C16 H18 N3 O5 S -, H2 O1'
_chemical_formula_sum 'C16 H24 N4 O6 S'
_chemical_formula_weight 400.45
_chemical_name_systematic
;
Ammonium 4-(2-{4-[bis(2-hydroxyethyl)amino]phenyl}diazen-1-yl)benzenesulfonate
monohydrate
;
_space_group_crystal_system triclinic
_space_group_IT_number 2
_space_group_name_Hall '-P 1'
_space_group_name_H-M_alt 'P -1'
_atom_sites_solution_hydrogens mixed
_audit_creation_method SHELXL-2018/3
_cell_angle_alpha 90.9700(10)
_cell_angle_beta 103.1800(10)
_cell_angle_gamma 95.1320(10)
_cell_formula_units_Z 4
_cell_length_a 8.49330(10)
_cell_length_b 13.0977(2)
_cell_length_c 17.1657(3)
_cell_measurement_reflns_used 8751
_cell_measurement_temperature 123(2)
_cell_measurement_theta_max 27.878
_cell_measurement_theta_min 0.998
_cell_volume 1850.43(5)
_computing_cell_refinement
;
<i>DENZO</i> and <i>COLLECT</i> (Otwinowski & Minor, 1997)
;
_computing_data_collection
;
<i>DENZO</i> and <i>COLLECT</i> (Otwinowski & Minor, 1997)
;
_computing_data_reduction
;
<i>DENZO</i> and <i>COLLECT</i> (Otwinowski & Minor, 1997)
;
_computing_publication_material
;
SHELXL2018 in WinGX (Farrugia, 2012)
;
_computing_structure_refinement
;
SHELXL2018 (Sheldrick, 2015<i>b</i>)
;
_computing_structure_solution
;
SIR92 (Altomare <i>et al.</i>,  1994)
;
_diffrn_ambient_temperature 123(2)
_diffrn_measured_fraction_theta_full 1.000
_diffrn_measured_fraction_theta_max 0.991
_diffrn_measurement_device_type 'Enraf--Nonius KappaCCD'
_diffrn_measurement_method 'phi and omega scans'
_diffrn_radiation_type MoK\a
_diffrn_radiation_wavelength 0.71073
_diffrn_reflns_av_R_equivalents 0.0425
_diffrn_reflns_av_unetI/netI 0.0672
_diffrn_reflns_limit_h_max 11
_diffrn_reflns_limit_h_min -11
_diffrn_reflns_limit_k_max 17
_diffrn_reflns_limit_k_min -17
_diffrn_reflns_limit_l_max 22
_diffrn_reflns_limit_l_min -22
_diffrn_reflns_number 16736
_diffrn_reflns_theta_full 26.000
_diffrn_reflns_theta_max 27.975
_diffrn_reflns_theta_min 1.219
_diffrn_source 'sealed tube'
_diffrn_standards_decay_% 0
_diffrn_standards_interval_count 0
_diffrn_standards_number 0
_exptl_absorpt_coefficient_mu 0.217
_exptl_absorpt_correction_type none
_exptl_crystal_colour 'yellow orange'
_exptl_crystal_density_diffrn 1.437
_exptl_crystal_description 'cut plate'
_exptl_crystal_F_000 848
_exptl_crystal_size_max 0.5
_exptl_crystal_size_mid 0.5
_exptl_crystal_size_min 0.15
_refine_diff_density_max 0.568
_refine_diff_density_min -0.423
_refine_ls_extinction_method none
_refine_ls_goodness_of_fit_ref 1.042
_refine_ls_hydrogen_treatment mixed
_refine_ls_matrix_type full
_refine_ls_number_parameters 550
_refine_ls_number_reflns 8841
_refine_ls_number_restraints 8
_refine_ls_restrained_S_all 1.042
_refine_ls_R_factor_all 0.0865
_refine_ls_R_factor_gt 0.0466
_refine_ls_shift/su_max 0.001
_refine_ls_shift/su_mean 0.000
_refine_ls_structure_factor_coef Fsqd
_refine_ls_weighting_details 'w=1/[\s^2^(Fo^2^)+(0.0528P)^2^+0.4114P] where P=(Fo^2^+2Fc^2^)/3'
_refine_ls_weighting_scheme calc
_refine_ls_wR_factor_gt 0.1047
_refine_ls_wR_factor_ref 0.1182
_reflns_number_gt 5911
_reflns_number_total 8841
_reflns_threshold_expression 'I > 2\s(I)'
_cod_data_source_file dg3051.cif
_cod_data_source_block NH44
_cod_database_code 2312464
_shelx_space_group_comment
;
The symmetry employed for this shelxl refinement is uniquely defined
by the following loop, which should always be used as a source of
symmetry information in preference to the above space-group names.
They are only intended as comments.
;

loop_
_space_group_symop_operation_xyz
'x, y, z'
'-x, -y, -z'

loop_
_atom_site_type_symbol
_atom_site_label
_atom_site_fract_x
_atom_site_fract_y
_atom_site_fract_z
_atom_site_U_iso_or_equiv
_atom_site_adp_type
_atom_site_calc_flag
_atom_site_occupancy
_atom_site_disorder_assembly
_atom_site_disorder_group
S S1 -0.17962(6) 0.40832(4) 0.11851(3) 0.02084(13) Uani d 1 . .
S S1A 0.89947(6) 0.10864(4) 0.81730(3) 0.02110(13) Uani d 1 . .
O O1 -0.35205(17) 0.38875(12) 0.11656(9) 0.0329(4) Uani d 1 . .
O O1A 0.88697(18) -0.00026(10) 0.79522(9) 0.0297(4) Uani d 1 . .
O O2 -0.12780(18) 0.51596(10) 0.11604(9) 0.0303(4) Uani d 1 . .
O O2A 0.7922(2) 0.13162(13) 0.86831(9) 0.0399(4) Uani d 1 . .
O O3 -0.13347(18) 0.34429(11) 0.05857(8) 0.0275(3) Uani d 1 . .
O O3A 1.06745(17) 0.14814(11) 0.85103(9) 0.0270(3) Uani d 1 . .
O O4 0.3424(2) 0.03149(12) 0.90342(9) 0.0310(4) Uani d 1 . .
O O4A 0.3842(2) 0.50130(13) 0.07514(9) 0.0298(4) Uani d 1 . .
O O5 0.6302(2) -0.14218(13) 0.77988(9) 0.0299(4) Uani d 1 . .
O O5A 0.5451(2) 0.69228(13) 0.07851(9) 0.0338(4) Uani d 1 . .
N N1 0.0781(2) 0.23905(13) 0.43773(10) 0.0220(4) Uani d 1 . .
N N1A 0.6312(2) 0.32623(13) 0.52115(10) 0.0239(4) Uani d 1 . .
N N2 0.1444(2) 0.15696(13) 0.43423(10) 0.0236(4) Uani d 1 . .
N N2A 0.7053(2) 0.41022(13) 0.50930(10) 0.0230(4) Uani d 1 . .
N N3 0.3017(2) -0.08822(12) 0.69994(10) 0.0213(4) Uani d 1 . .
N N3A 0.4234(2) 0.61579(12) 0.23547(10) 0.0204(4) Uani d 1 . .
N N4 0.1309(3) 0.30779(17) -0.02165(13) 0.0305(5) Uani d 1 . .
N N5 0.6587(3) 0.15278(17) 1.00084(13) 0.0289(4) Uani d 1 . .
C C1 -0.0800(2) 0.36624(14) 0.21287(12) 0.0187(4) Uani d 1 . .
C C1A 0.8318(2) 0.17296(15) 0.72803(12) 0.0200(4) Uani d 1 . .
C C2 -0.0972(3) 0.41491(15) 0.28276(12) 0.0228(5) Uani d 1 . .
H H2 -0.149957 0.476152 0.279943 0.027 Uiso calc 1 . .
C C2A 0.6835(3) 0.13752(15) 0.67789(12) 0.0227(5) Uani d 1 . .
H H2A 0.624361 0.077229 0.690080 0.027 Uiso calc 1 . .
C C3 -0.0375(2) 0.37424(15) 0.35638(12) 0.0222(5) Uani d 1 . .
H H3 -0.047185 0.408354 0.404098 0.027 Uiso calc 1 . .
C C3A 0.6224(3) 0.19002(15) 0.61039(12) 0.0235(5) Uani d 1 . .
H H3A 0.520852 0.165819 0.576214 0.028 Uiso calc 1 . .
C C4 0.0369(2) 0.28326(15) 0.36042(12) 0.0198(4) Uani d 1 . .
C C4A 0.7085(3) 0.27817(15) 0.59206(12) 0.0219(5) Uani d 1 . .
C C5 0.0585(2) 0.23671(15) 0.29092(12) 0.0214(4) Uani d 1 . .
H H5 0.112535 0.175969 0.293915 0.026 Uiso calc 1 . .
C C5A 0.8571(3) 0.31410(16) 0.64225(13) 0.0248(5) Uani d 1 . .
H H5A 0.915888 0.374439 0.629883 0.030 Uiso calc 1 . .
C C6 0.0020(2) 0.27789(15) 0.21743(12) 0.0220(4) Uani d 1 . .
H H6 0.018872 0.246300 0.170152 0.026 Uiso calc 1 . .
C C6A 0.9192(3) 0.26163(15) 0.71037(12) 0.0239(5) Uani d 1 . .
H H6A 1.020451 0.285888 0.744758 0.029 Uiso calc 1 . .
C C7 0.1810(2) 0.10273(15) 0.50505(12) 0.0223(5) Uani d 1 . .
C C7A 0.6255(3) 0.45964(15) 0.44071(12) 0.0215(4) Uani d 1 . .
C C8 0.2579(3) 0.01469(16) 0.49867(13) 0.0253(5) Uani d 1 . .
H H8 0.281847 -0.002980 0.448998 0.030 Uiso calc 1 . .
C C8A 0.7089(3) 0.54725(15) 0.41917(12) 0.0226(5) Uani d 1 . .
H H8A 0.811905 0.572131 0.451636 0.027 Uiso calc 1 . .
C C9 0.3005(3) -0.04780(16) 0.56259(12) 0.0245(5) Uani d 1 . .
H H9 0.355253 -0.106573 0.556626 0.029 Uiso calc 1 . .
C C9A 0.6442(2) 0.59843(15) 0.35140(12) 0.0217(4) Uani d 1 . .
H H9A 0.704469 0.657026 0.337306 0.026 Uiso calc 1 . .
C C10 0.2635(2) -0.02522(15) 0.63652(12) 0.0205(4) Uani d 1 . .
C C10A 0.4899(2) 0.56516(14) 0.30270(12) 0.0195(4) Uani d 1 . .
C C11 0.1840(2) 0.06468(15) 0.64191(12) 0.0231(5) Uani d 1 . .
H H11 0.158480 0.082624 0.691148 0.028 Uiso calc 1 . .
C C11A 0.4039(3) 0.47813(15) 0.32746(12) 0.0221(4) Uani d 1 . .
H H11A 0.298707 0.454379 0.296832 0.026 Uiso calc 1 . .
C C12 0.1430(2) 0.12635(15) 0.57798(12) 0.0225(5) Uani d 1 . .
H H12 0.088398 0.185410 0.583295 0.027 Uiso calc 1 . .
C C12A 0.4703(3) 0.42788(15) 0.39475(12) 0.0233(5) Uani d 1 . .
H H12A 0.409623 0.370507 0.410364 0.028 Uiso calc 1 . .
C C13 0.2643(3) -0.06521(16) 0.77689(12) 0.0240(5) Uani d 1 . .
H H13A 0.258991 -0.129575 0.805996 0.029 Uiso calc 1 . .
H H13B 0.155624 -0.039534 0.766994 0.029 Uiso calc 1 . .
C C13A 0.2716(3) 0.57465(16) 0.18036(12) 0.0241(5) Uani d 1 . .
H H13C 0.231958 0.628891 0.143451 0.029 Uiso calc 1 . .
H H13D 0.189095 0.557588 0.211785 0.029 Uiso calc 1 . .
C C14 0.3863(3) 0.01328(16) 0.82977(12) 0.0257(5) Uani d 1 . .
H H14A 0.495397 -0.011879 0.840483 0.031 Uiso calc 1 . .
H H14B 0.391470 0.078372 0.801570 0.031 Uiso calc 1 . .
C C14A 0.2853(3) 0.48032(17) 0.13115(13) 0.0300(5) Uani d 1 . .
H H14C 0.332100 0.427377 0.167557 0.036 Uiso calc 1 . .
H H14D 0.175268 0.452262 0.101761 0.036 Uiso calc 1 . .
C C15 0.3707(3) -0.18485(15) 0.69021(13) 0.0237(5) Uani d 1 . .
H H15A 0.318931 -0.215719 0.636409 0.028 Uiso calc 1 . .
H H15B 0.343701 -0.232829 0.730219 0.028 Uiso calc 1 . .
C C15A 0.5049(3) 0.71091(15) 0.21544(12) 0.0232(5) Uani d 1 . .
H H15C 0.565540 0.747437 0.265797 0.028 Uiso calc 1 . .
H H15D 0.421297 0.754838 0.188657 0.028 Uiso calc 1 . .
C C16 0.5525(3) -0.17382(16) 0.69951(13) 0.0262(5) Uani d 1 . .
H H16A 0.588976 -0.240219 0.686007 0.031 Uiso calc 1 . .
H H16B 0.582318 -0.122439 0.662418 0.031 Uiso calc 1 . .
C C16A 0.6218(3) 0.69837(17) 0.16185(13) 0.0277(5) Uani d 1 . .
H H16C 0.706454 0.757198 0.172350 0.033 Uiso calc 1 . .
H H16D 0.676385 0.635262 0.175844 0.033 Uiso calc 1 . .
O O1W 0.3971(2) 0.22906(13) 0.08102(10) 0.0413(4) Uani d 1 A 1
H H1W 0.473(2) 0.2803(14) 0.0933(14) 0.050 Uiso d 1 B 1
H H2W 0.393(3) 0.2095(18) 0.1295(8) 0.050 Uiso d 1 C 1
O O2W 0.0195(3) 0.09867(17) 0.05014(14) 0.0781(7) Uani d 1 D 1
H H3W 0.043(4) 0.073(3) 0.0998(10) 0.094 Uiso d 1 E 1
H H4W -0.040(7) 0.043(3) 0.025(2) 0.094 Uiso d 0.5 F 1
H H5W 0.114(5) 0.085(6) 0.038(3) 0.094 Uiso d 0.5 G 1
H H1H 0.260(4) 0.065(2) 0.8945(19) 0.074(11) Uiso d 1 . .
H H2H 0.704(4) -0.099(2) 0.7780(17) 0.053(9) Uiso d 1 . .
H H3H 0.461(4) 0.469(2) 0.0886(18) 0.068(11) Uiso d 1 . .
H H4H 0.482(4) 0.626(2) 0.0679(17) 0.062(9) Uiso d 1 . .
H H1N 0.050(3) 0.3194(18) -0.0005(15) 0.035(7) Uiso d 1 . .
H H2N 0.145(3) 0.373(2) -0.0441(15) 0.047(8) Uiso d 1 . .
H H3N 0.095(3) 0.260(2) -0.0613(17) 0.046(8) Uiso d 1 . .
H H4N 0.234(5) 0.274(3) 0.021(2) 0.104(12) Uiso d 1 . .
H H5N 0.703(3) 0.133(2) 0.9597(17) 0.051(8) Uiso d 1 . .
H H6N 0.561(5) 0.176(3) 0.985(2) 0.089(12) Uiso d 1 . .
H H7N 0.724(4) 0.209(3) 1.0321(19) 0.076(10) Uiso d 1 . .
H H8N 0.642(4) 0.094(2) 1.0311(18) 0.068(9) Uiso d 1 . .

loop_
_atom_site_aniso_label
_atom_site_aniso_U_11
_atom_site_aniso_U_22
_atom_site_aniso_U_33
_atom_site_aniso_U_12
_atom_site_aniso_U_13
_atom_site_aniso_U_23
S1 0.0168(3) 0.0223(3) 0.0236(3) 0.0022(2) 0.0046(2) 0.0025(2)
S1A 0.0208(3) 0.0229(3) 0.0204(3) 0.0026(2) 0.0060(2) 0.0013(2)
O1 0.0154(8) 0.0475(10) 0.0362(9) 0.0040(7) 0.0054(7) 0.0123(7)
O1A 0.0321(9) 0.0203(8) 0.0336(9) -0.0030(6) 0.0027(7) 0.0030(6)
O2 0.0352(9) 0.0209(8) 0.0338(9) 0.0033(7) 0.0052(7) 0.0063(6)
O2A 0.0398(10) 0.0631(12) 0.0252(9) 0.0237(9) 0.0168(8) 0.0112(8)
O3 0.0302(9) 0.0301(8) 0.0225(8) 0.0062(7) 0.0054(7) -0.0005(6)
O3A 0.0230(8) 0.0249(8) 0.0293(8) -0.0019(6) -0.0002(6) 0.0015(6)
O4 0.0336(10) 0.0337(9) 0.0266(9) 0.0067(8) 0.0072(7) 0.0019(7)
O4A 0.0287(9) 0.0379(9) 0.0254(9) 0.0094(8) 0.0091(7) 0.0008(7)
O5 0.0239(9) 0.0340(9) 0.0295(9) -0.0038(7) 0.0041(7) 0.0016(7)
O5A 0.0416(10) 0.0343(10) 0.0299(9) 0.0067(8) 0.0155(8) 0.0070(7)
N1 0.0200(9) 0.0224(9) 0.0235(9) 0.0030(7) 0.0042(7) 0.0002(7)
N1A 0.0293(11) 0.0220(9) 0.0219(9) 0.0034(8) 0.0084(8) -0.0004(7)
N2 0.0241(10) 0.0210(9) 0.0248(10) 0.0033(8) 0.0036(8) 0.0017(7)
N2A 0.0285(10) 0.0212(9) 0.0216(9) 0.0043(8) 0.0098(8) -0.0005(7)
N3 0.0216(10) 0.0212(9) 0.0217(9) 0.0042(7) 0.0051(7) 0.0028(7)
N3A 0.0193(9) 0.0204(9) 0.0209(9) -0.0010(7) 0.0047(7) 0.0007(7)
N4 0.0379(13) 0.0289(12) 0.0270(11) -0.0040(10) 0.0154(10) -0.0051(10)
N5 0.0321(13) 0.0323(12) 0.0232(11) 0.0018(10) 0.0088(9) 0.0012(9)
C1 0.0148(10) 0.0180(10) 0.0231(11) -0.0012(8) 0.0050(8) 0.0019(8)
C1A 0.0208(11) 0.0208(10) 0.0201(11) 0.0046(8) 0.0076(9) -0.0018(8)
C2 0.0229(12) 0.0175(10) 0.0286(12) 0.0041(8) 0.0061(9) 0.0003(9)
C2A 0.0249(12) 0.0192(10) 0.0240(11) -0.0007(9) 0.0071(9) -0.0014(8)
C3 0.0227(11) 0.0202(11) 0.0243(11) 0.0002(9) 0.0078(9) -0.0038(8)
C3A 0.0236(12) 0.0227(11) 0.0234(11) 0.0013(9) 0.0044(9) -0.0026(9)
C4 0.0160(10) 0.0201(10) 0.0223(11) -0.0017(8) 0.0037(8) 0.0003(8)
C4A 0.0254(12) 0.0216(11) 0.0200(11) 0.0055(9) 0.0073(9) -0.0012(8)
C5 0.0168(11) 0.0217(11) 0.0257(11) 0.0054(8) 0.0038(9) 0.0004(9)
C5A 0.0258(12) 0.0215(11) 0.0287(12) 0.0004(9) 0.0101(9) 0.0030(9)
C6 0.0170(11) 0.0249(11) 0.0246(11) 0.0030(9) 0.0053(9) -0.0027(9)
C6A 0.0215(11) 0.0252(11) 0.0249(11) 0.0005(9) 0.0056(9) -0.0008(9)
C7 0.0211(11) 0.0233(11) 0.0208(11) 0.0024(9) 0.0015(9) 0.0007(8)
C7A 0.0248(12) 0.0219(11) 0.0185(11) 0.0055(9) 0.0055(9) -0.0011(8)
C8 0.0299(13) 0.0243(11) 0.0224(11) 0.0040(9) 0.0074(9) -0.0016(9)
C8A 0.0212(11) 0.0238(11) 0.0224(11) 0.0031(9) 0.0042(9) -0.0008(9)
C9 0.0276(12) 0.0218(11) 0.0240(11) 0.0051(9) 0.0049(9) -0.0024(9)
C9A 0.0225(11) 0.0195(10) 0.0237(11) -0.0010(8) 0.0078(9) -0.0006(8)
C10 0.0160(11) 0.0218(11) 0.0222(11) -0.0002(8) 0.0022(8) -0.0010(8)
C10A 0.0218(11) 0.0189(10) 0.0201(11) 0.0041(8) 0.0091(9) -0.0021(8)
C11 0.0219(11) 0.0276(11) 0.0210(11) 0.0029(9) 0.0073(9) -0.0019(9)
C11A 0.0224(11) 0.0215(11) 0.0222(11) 0.0002(9) 0.0058(9) -0.0026(8)
C12 0.0198(11) 0.0222(11) 0.0249(11) 0.0040(9) 0.0031(9) -0.0014(9)
C12A 0.0296(13) 0.0178(10) 0.0253(11) -0.0003(9) 0.0132(9) -0.0013(8)
C13 0.0253(12) 0.0234(11) 0.0237(11) 0.0000(9) 0.0077(9) 0.0031(9)
C13A 0.0209(11) 0.0288(12) 0.0218(11) 0.0010(9) 0.0044(9) -0.0014(9)
C14 0.0289(13) 0.0244(11) 0.0233(12) 0.0011(9) 0.0056(9) -0.0009(9)
C14A 0.0258(13) 0.0357(13) 0.0278(12) -0.0045(10) 0.0081(10) -0.0087(10)
C15 0.0260(12) 0.0177(10) 0.0266(12) 0.0018(9) 0.0046(9) 0.0022(8)
C15A 0.0233(12) 0.0209(11) 0.0257(12) 0.0041(9) 0.0055(9) 0.0031(9)
C16 0.0278(13) 0.0239(11) 0.0271(12) 0.0039(9) 0.0064(10) -0.0012(9)
C16A 0.0239(12) 0.0262(12) 0.0343(13) 0.0024(9) 0.0091(10) 0.0046(10)
O1W 0.0530(12) 0.0355(10) 0.0374(10) 0.0040(8) 0.0141(9) 0.0100(8)
O2W 0.114(2) 0.0569(14) 0.0507(14) -0.0083(15) -0.0009(13) 0.0128(11)

loop_
_atom_type_symbol
_atom_type_description
_atom_type_scat_dispersion_real
_atom_type_scat_dispersion_imag
_atom_type_scat_source
S S 0.1246 0.1234 'International Tables Vol C Tables 4.2.6.8 and 6.1.1.4'
O O 0.0106 0.0060 'International Tables Vol C Tables 4.2.6.8 and 6.1.1.4'
N N 0.0061 0.0033 'International Tables Vol C Tables 4.2.6.8 and 6.1.1.4'
C C 0.0033 0.0016 'International Tables Vol C Tables 4.2.6.8 and 6.1.1.4'
H H 0.0000 0.0000 'International Tables Vol C Tables 4.2.6.8 and 6.1.1.4'

loop_
_geom_angle_atom_site_label_1
_geom_angle_atom_site_label_2
_geom_angle_atom_site_label_3
_geom_angle_site_symmetry_1
_geom_angle_site_symmetry_3
_geom_angle
_geom_angle_publ_flag
O2 S1 O1 . . 112.96(9) ?
O2 S1 O3 . . 113.85(9) ?
O1 S1 O3 . . 111.27(9) ?
O2 S1 C1 . . 107.12(9) ?
O1 S1 C1 . . 104.63(9) ?
O3 S1 C1 . . 106.25(9) ?
O2A S1A O3A . . 112.58(10) ?
O2A S1A O1A . . 112.66(10) ?
O3A S1A O1A . . 111.19(9) ?
O2A S1A C1A . . 105.65(9) ?
O3A S1A C1A . . 107.50(9) ?
O1A S1A C1A . . 106.79(9) ?
C14 O4 H1H . . 109(2) ?
C14A O4A H3H . . 106(2) ?
C16 O5 H2H . . 107(2) ?
C16A O5A H4H . . 106.9(17) ?
N2 N1 C4 . . 111.31(16) ?
N2A N1A C4A . . 113.71(17) ?
N1 N2 C7 . . 116.79(17) ?
N1A N2A C7A . . 113.68(17) ?
C10 N3 C13 . . 121.50(17) ?
C10 N3 C15 . . 120.47(17) ?
C13 N3 C15 . . 117.88(16) ?
C10A N3A C15A . . 120.69(17) ?
C10A N3A C13A . . 121.44(16) ?
C15A N3A C13A . . 117.84(16) ?
H1N N4 H2N . . 98(2) ?
H1N N4 H3N . . 108(2) ?
H2N N4 H3N . . 109(2) ?
H1N N4 H4N . . 114(2) ?
H2N N4 H4N . . 122(2) ?
H3N N4 H4N . . 105(2) ?
H5N N5 H6N . . 114(3) ?
H5N N5 H7N . . 111(3) ?
H6N N5 H7N . . 104(3) ?
H5N N5 H8N . . 108(2) ?
H6N N5 H8N . . 106(3) ?
H7N N5 H8N . . 114(3) ?
C2 C1 C6 . . 119.76(18) ?
C2 C1 S1 . . 119.93(15) ?
C6 C1 S1 . . 119.99(16) ?
C2A C1A C6A . . 120.26(18) ?
C2A C1A S1A . . 118.50(15) ?
C6A C1A S1A . . 121.11(16) ?
C3 C2 C1 . . 120.12(18) ?
C3 C2 H2 . . 119.9 ?
C1 C2 H2 . . 119.9 ?
C3A C2A C1A . . 119.88(19) ?
C3A C2A H2A . . 120.1 ?
C1A C2A H2A . . 120.1 ?
C2 C3 C4 . . 119.95(19) ?
C2 C3 H3 . . 120.0 ?
C4 C3 H3 . . 120.0 ?
C2A C3A C4A . . 120.4(2) ?
C2A C3A H3A . . 119.8 ?
C4A C3A H3A . . 119.8 ?
C5 C4 C3 . . 119.75(18) ?
C5 C4 N1 . . 123.30(17) ?
C3 C4 N1 . . 116.82(18) ?
C3A C4A C5A . . 119.94(18) ?
C3A C4A N1A . . 114.97(18) ?
C5A C4A N1A . . 125.08(18) ?
C6 C5 C4 . . 120.56(18) ?
C6 C5 H5 . . 119.7 ?
C4 C5 H5 . . 119.7 ?
C6A C5A C4A . . 119.94(19) ?
C6A C5A H5A . . 120.0 ?
C4A C5A H5A . . 120.0 ?
C5 C6 C1 . . 119.72(19) ?
C5 C6 H6 . . 120.1 ?
C1 C6 H6 . . 120.1 ?
C5A C6A C1A . . 119.6(2) ?
C5A C6A H6A . . 120.2 ?
C1A C6A H6A . . 120.2 ?
C8 C7 C12 . . 118.44(18) ?
C8 C7 N2 . . 114.54(18) ?
C12 C7 N2 . . 126.97(18) ?
C8A C7A C12A . . 118.49(18) ?
C8A C7A N2A . . 116.70(18) ?
C12A C7A N2A . . 124.81(18) ?
C9 C8 C7 . . 121.8(2) ?
C9 C8 H8 . . 119.1 ?
C7 C8 H8 . . 119.1 ?
C9A C8A C7A . . 121.04(19) ?
C9A C8A H8A . . 119.5 ?
C7A C8A H8A . . 119.5 ?
C8 C9 C10 . . 120.62(19) ?
C8 C9 H9 . . 119.7 ?
C10 C9 H9 . . 119.7 ?
C8A C9A C10A . . 121.12(18) ?
C8A C9A H9A . . 119.4 ?
C10A C9A H9A . . 119.4 ?
N3 C10 C9 . . 121.13(18) ?
N3 C10 C11 . . 121.97(18) ?
C9 C10 C11 . . 116.90(18) ?
N3A C10A C9A . . 121.74(17) ?
N3A C10A C11A . . 121.25(18) ?
C9A C10A C11A . . 116.99(18) ?
C12 C11 C10 . . 121.86(19) ?
C12 C11 H11 . . 119.1 ?
C10 C11 H11 . . 119.1 ?
C12A C11A C10A . . 121.17(19) ?
C12A C11A H11A . . 119.4 ?
C10A C11A H11A . . 119.4 ?
C11 C12 C7 . . 120.38(19) ?
C11 C12 H12 . . 119.8 ?
C7 C12 H12 . . 119.8 ?
C11A C12A C7A . . 121.10(19) ?
C11A C12A H12A . . 119.5 ?
C7A C12A H12A . . 119.5 ?
N3 C13 C14 . . 114.18(17) ?
N3 C13 H13A . . 108.7 ?
C14 C13 H13A . . 108.7 ?
N3 C13 H13B . . 108.7 ?
C14 C13 H13B . . 108.7 ?
H13A C13 H13B . . 107.6 ?
N3A C13A C14A . . 114.69(17) ?
N3A C13A H13C . . 108.6 ?
C14A C13A H13C . . 108.6 ?
N3A C13A H13D . . 108.6 ?
C14A C13A H13D . . 108.6 ?
H13C C13A H13D . . 107.6 ?
O4 C14 C13 . . 110.98(17) ?
O4 C14 H14A . . 109.4 ?
C13 C14 H14A . . 109.4 ?
O4 C14 H14B . . 109.4 ?
C13 C14 H14B . . 109.4 ?
H14A C14 H14B . . 108.0 ?
O4A C14A C13A . . 112.62(18) ?
O4A C14A H14C . . 109.1 ?
C13A C14A H14C . . 109.1 ?
O4A C14A H14D . . 109.1 ?
C13A C14A H14D . . 109.1 ?
H14C C14A H14D . . 107.8 ?
N3 C15 C16 . . 114.16(17) ?
N3 C15 H15A . . 108.7 ?
C16 C15 H15A . . 108.7 ?
N3 C15 H15B . . 108.7 ?
C16 C15 H15B . . 108.7 ?
H15A C15 H15B . . 107.6 ?
N3A C15A C16A . . 115.20(17) ?
N3A C15A H15C . . 108.5 ?
C16A C15A H15C . . 108.5 ?
N3A C15A H15D . . 108.5 ?
C16A C15A H15D . . 108.5 ?
H15C C15A H15D . . 107.5 ?
O5 C16 C15 . . 109.56(18) ?
O5 C16 H16A . . 109.8 ?
C15 C16 H16A . . 109.8 ?
O5 C16 H16B . . 109.8 ?
C15 C16 H16B . . 109.8 ?
H16A C16 H16B . . 108.2 ?
O5A C16A C15A . . 113.46(18) ?
O5A C16A H16C . . 108.9 ?
C15A C16A H16C . . 108.9 ?
O5A C16A H16D . . 108.9 ?
C15A C16A H16D . . 108.9 ?
H16C C16A H16D . . 107.7 ?
H1W O1W H2W . . 99.8(17) ?
H3W O2W H4W . . 97(2) ?
H3W O2W H5W . . 95(2) ?
H4W O2W H5W . . 97(7) ?

loop_
_geom_bond_atom_site_label_1
_geom_bond_atom_site_label_2
_geom_bond_site_symmetry_2
_geom_bond_distance
_geom_bond_publ_flag
S1 O2 . 1.4431(15) ?
S1 O1 . 1.4566(15) ?
S1 O3 . 1.4592(15) ?
S1 C1 . 1.770(2) ?
S1A O2A . 1.4462(16) ?
S1A O3A . 1.4559(15) ?
S1A O1A . 1.4579(15) ?
S1A C1A . 1.765(2) ?
O4 C14 . 1.420(3) ?
O4 H1H . 0.84(3) ?
O4A C14A . 1.429(3) ?
O4A H3H . 0.80(3) ?
O5 C16 . 1.424(3) ?
O5 H2H . 0.81(3) ?
O5A C16A . 1.428(3) ?
O5A H4H . 0.97(3) ?
N1 N2 . 1.264(2) ?
N1 C4 . 1.439(2) ?
N1A N2A . 1.261(2) ?
N1A C4A . 1.430(3) ?
N2 C7 . 1.405(2) ?
N2A C7A . 1.416(3) ?
N3 C10 . 1.374(2) ?
N3 C13 . 1.460(3) ?
N3 C15 . 1.464(3) ?
N3A C10A . 1.373(2) ?
N3A C15A . 1.455(2) ?
N3A C13A . 1.467(3) ?
N4 H1N . 0.87(3) ?
N4 H2N . 0.95(3) ?
N4 H3N . 0.89(3) ?
N4 H4N . 1.13(4) ?
N5 H5N . 0.91(3) ?
N5 H6N . 0.89(4) ?
N5 H7N . 0.96(4) ?
N5 H8N . 0.96(3) ?
C1 C2 . 1.392(3) ?
C1 C6 . 1.397(3) ?
C1A C2A . 1.389(3) ?
C1A C6A . 1.397(3) ?
C2 C3 . 1.384(3) ?
C2 H2 . 0.9500 ?
C2A C3A . 1.379(3) ?
C2A H2A . 0.9500 ?
C3 C4 . 1.393(3) ?
C3 H3 . 0.9500 ?
C3A C4A . 1.390(3) ?
C3A H3A . 0.9500 ?
C4 C5 . 1.387(3) ?
C4A C5A . 1.393(3) ?
C5 C6 . 1.380(3) ?
C5 H5 . 0.9500 ?
C5A C6A . 1.389(3) ?
C5A H5A . 0.9500 ?
C6 H6 . 0.9500 ?
C6A H6A . 0.9500 ?
C7 C8 . 1.390(3) ?
C7 C12 . 1.399(3) ?
C7A C8A . 1.394(3) ?
C7A C12A . 1.397(3) ?
C8 C9 . 1.381(3) ?
C8 H8 . 0.9500 ?
C8A C9A . 1.380(3) ?
C8A H8A . 0.9500 ?
C9 C10 . 1.408(3) ?
C9 H9 . 0.9500 ?
C9A C10A . 1.411(3) ?
C9A H9A . 0.9500 ?
C10 C11 . 1.421(3) ?
C10A C11A . 1.422(3) ?
C11 C12 . 1.373(3) ?
C11 H11 . 0.9500 ?
C11A C12A . 1.371(3) ?
C11A H11A . 0.9500 ?
C12 H12 . 0.9500 ?
C12A H12A . 0.9500 ?
C13 C14 . 1.518(3) ?
C13 H13A . 0.9900 ?
C13 H13B . 0.9900 ?
C13A C14A . 1.513(3) ?
C13A H13C . 0.9900 ?
C13A H13D . 0.9900 ?
C14 H14A . 0.9900 ?
C14 H14B . 0.9900 ?
C14A H14C . 0.9900 ?
C14A H14D . 0.9900 ?
C15 C16 . 1.509(3) ?
C15 H15A . 0.9900 ?
C15 H15B . 0.9900 ?
C15A C16A . 1.516(3) ?
C15A H15C . 0.9900 ?
C15A H15D . 0.9900 ?
C16 H16A . 0.9900 ?
C16 H16B . 0.9900 ?
C16A H16C . 0.9900 ?
C16A H16D . 0.9900 ?
O1W H1W . 0.875(10) ?
O1W H2W . 0.882(9) ?
O2W H3W . 0.907(10) ?
O2W H4W . 0.889(10) ?
O2W H5W . 0.899(10) ?

loop_
_geom_hbond_atom_site_label_D
_geom_hbond_atom_site_label_H
_geom_hbond_atom_site_label_A
_geom_hbond_site_symmetry_A
_geom_hbond_distance_DH
_geom_hbond_distance_HA
_geom_hbond_distance_DA
_geom_hbond_angle_DHA
_geom_hbond_publ_flag
O1W H1W O1 1_655 0.875(10) 1.928(10) 2.802(2) 176(3) yes
O1W H2W O5 2_656 0.882(9) 1.841(10) 2.711(2) 168(2) yes
O2W H3W O1A 2_656 0.907(10) 2.045(12) 2.945(2) 172(3) yes
O2W H4W O2W 2 0.889(10) 2.29(4) 3.031(5) 141(6) yes
O4 H1H O3A 1_455 0.84(3) 2.05(3) 2.885(2) 169(3) yes
O5 H2H O1A . 0.81(3) 1.90(3) 2.698(2) 169(3) yes
O4A H3H O1 1_655 0.80(3) 1.96(3) 2.756(2) 177(3) yes
O5A H4H O4A . 0.97(3) 1.79(3) 2.734(2) 165(3) yes
N4 H1N O3 . 0.87(3) 2.09(3) 2.957(3) 176(2) yes
N4 H2N O2 2_565 0.95(3) 1.92(3) 2.841(3) 163(2) yes
N4 H3N O3A 1_454 0.89(3) 2.05(3) 2.923(3) 167(2) yes
N4 H4N O1W . 1.13(4) 1.69(4) 2.818(3) 176(3) yes
N5 H5N O2A . 0.91(3) 1.89(3) 2.784(3) 164(2) yes
N5 H6N O5A 2_666 0.89(4) 2.21(4) 2.935(3) 138(3) yes
N5 H6N O1W 1_556 0.89(4) 2.51(4) 3.094(3) 123(3) yes
N5 H7N O3 1_656 0.96(4) 2.03(4) 2.952(3) 159(3) yes
N5 H8N O4 2_657 0.96(3) 2.00(3) 2.943(3) 168(3) yes

loop_
_geom_torsion_atom_site_label_1
_geom_torsion_atom_site_label_2
_geom_torsion_atom_site_label_3
_geom_torsion_atom_site_label_4
_geom_torsion_site_symmetry_1
_geom_torsion_site_symmetry_2
_geom_torsion_site_symmetry_3
_geom_torsion_site_symmetry_4
_geom_torsion
_geom_torsion_publ_flag
C4 N1 N2 C7 . . . . -176.00(16) ?
C4A N1A N2A C7A . . . . -177.76(16) ?
O2 S1 C1 C2 . . . . 56.35(18) ?
O1 S1 C1 C2 . . . . -63.79(18) ?
O3 S1 C1 C2 . . . . 178.39(16) ?
O2 S1 C1 C6 . . . . -130.20(16) ?
O1 S1 C1 C6 . . . . 109.65(17) ?
O3 S1 C1 C6 . . . . -8.16(19) ?
O2A S1A C1A C2A . . . . -69.61(18) ?
O3A S1A C1A C2A . . . . 169.97(15) ?
O1A S1A C1A C2A . . . . 50.56(18) ?
O2A S1A C1A C6A . . . . 106.12(18) ?
O3A S1A C1A C6A . . . . -14.30(19) ?
O1A S1A C1A C6A . . . . -133.71(17) ?
C6 C1 C2 C3 . . . . -1.9(3) ?
S1 C1 C2 C3 . . . . 171.55(15) ?
C6A C1A C2A C3A . . . . 0.0(3) ?
S1A C1A C2A C3A . . . . 175.81(16) ?
C1 C2 C3 C4 . . . . -1.4(3) ?
C1A C2A C3A C4A . . . . 0.2(3) ?
C2 C3 C4 C5 . . . . 3.4(3) ?
C2 C3 C4 N1 . . . . -172.66(18) ?
N2 N1 C4 C5 . . . . 4.0(3) ?
N2 N1 C4 C3 . . . . 179.91(18) ?
C2A C3A C4A C5A . . . . -0.3(3) ?
C2A C3A C4A N1A . . . . -179.21(18) ?
N2A N1A C4A C3A . . . . 174.69(17) ?
N2A N1A C4A C5A . . . . -4.2(3) ?
C3 C4 C5 C6 . . . . -2.2(3) ?
N1 C4 C5 C6 . . . . 173.63(18) ?
C3A C4A C5A C6A . . . . 0.2(3) ?
N1A C4A C5A C6A . . . . 179.01(19) ?
C4 C5 C6 C1 . . . . -1.1(3) ?
C2 C1 C6 C5 . . . . 3.2(3) ?
S1 C1 C6 C5 . . . . -170.31(15) ?
C4A C5A C6A C1A . . . . 0.0(3) ?
C2A C1A C6A C5A . . . . -0.1(3) ?
S1A C1A C6A C5A . . . . -175.79(16) ?
N1 N2 C7 C8 . . . . -178.25(18) ?
N1 N2 C7 C12 . . . . 4.3(3) ?
N1A N2A C7A C8A . . . . -173.40(18) ?
N1A N2A C7A C12A . . . . 7.7(3) ?
C12 C7 C8 C9 . . . . -1.6(3) ?
N2 C7 C8 C9 . . . . -179.29(19) ?
C12A C7A C8A C9A . . . . -3.7(3) ?
N2A C7A C8A C9A . . . . 177.34(18) ?
C7 C8 C9 C10 . . . . 1.5(3) ?
C7A C8A C9A C10A . . . . 1.5(3) ?
C13 N3 C10 C9 . . . . 179.78(19) ?
C15 N3 C10 C9 . . . . -4.7(3) ?
C13 N3 C10 C11 . . . . -0.8(3) ?
C15 N3 C10 C11 . . . . 174.65(18) ?
C8 C9 C10 N3 . . . . 178.38(19) ?
C8 C9 C10 C11 . . . . -1.0(3) ?
C15A N3A C10A C9A . . . . -4.9(3) ?
C13A N3A C10A C9A . . . . 173.20(18) ?
C15A N3A C10A C11A . . . . 173.48(18) ?
C13A N3A C10A C11A . . . . -8.4(3) ?
C8A C9A C10A N3A . . . . 179.49(18) ?
C8A C9A C10A C11A . . . . 1.1(3) ?
N3 C10 C11 C12 . . . . -178.63(19) ?
C9 C10 C11 C12 . . . . 0.8(3) ?
N3A C10A C11A C12A . . . . -179.79(18) ?
C9A C10A C11A C12A . . . . -1.4(3) ?
C10 C11 C12 C7 . . . . -0.9(3) ?
C8 C7 C12 C11 . . . . 1.3(3) ?
N2 C7 C12 C11 . . . . 178.69(19) ?
C10A C11A C12A C7A . . . . -0.9(3) ?
C8A C7A C12A C11A . . . . 3.4(3) ?
N2A C7A C12A C11A . . . . -177.73(19) ?
C10 N3 C13 C14 . . . . -81.0(2) ?
C15 N3 C13 C14 . . . . 103.4(2) ?
C10A N3A C13A C14A . . . . -71.0(2) ?
C15A N3A C13A C14A . . . . 107.2(2) ?
N3 C13 C14 O4 . . . . -179.84(16) ?
N3A C13A C14A O4A . . . . -66.8(2) ?
C10 N3 C15 C16 . . . . 84.3(2) ?
C13 N3 C15 C16 . . . . -100.0(2) ?
C10A N3A C15A C16A . . . . 90.8(2) ?
C13A N3A C15A C16A . . . . -87.4(2) ?
N3 C15 C16 O5 . . . . 66.0(2) ?
N3A C15A C16A O5A . . . . 85.7(2) ?
